data_4031578
loop_
_publ_author_name
'Schuepp, B.'
'Keller, H.L.'

_publ_section_title
;
 Cs Pd2 Cl5 - a new structural type containing (1 infty)((Pd Cl3/2
 Cl)2(-)) chains
;
_journal_name_full 'European Journal of Inorganic Chemistry'
_journal_page_first 1431
_journal_page_last 1435
_journal_volume 2001
_journal_year 2001
_chemical_formula_sum 'Cl5 Cs Pd2'
_chemical_name_systematic 'Cs (Pd2 Cl5)'
_space_group_IT_number 62
_symmetry_space_group_name_Hall '-P 2ac 2n'
_symmetry_space_group_name_H-M 'P n m a'
_cell_angle_alpha 90
_cell_angle_beta 90
_cell_angle_gamma 90
_cell_formula_units_Z 4
_cell_length_a 15.725
_cell_length_b 10.526
_cell_length_c 5.275
_cell_volume 873.125
_citation_journal_id_ASTM EJICFO
_cod_data_source_file Schuepp_EJICFO_2001_120.cif
_cod_data_source_block Cl5Cs1Pd2
_cod_original_cell_volume 873.1252
_cod_original_formula_sum 'Cl5 Cs1 Pd2'
_cod_database_code 4031578

loop_
_symmetry_equiv_pos_as_xyz
x,y,z
-x+1/2,-y,z+1/2
x+1/2,-y+1/2,-z+1/2
-x,y+1/2,-z
-x,-y,-z
x-1/2,y,-z-1/2
-x-1/2,y-1/2,z-1/2
x,-y-1/2,z

loop_
_atom_site_label
_atom_site_type_symbol
_atom_site_fract_x
_atom_site_fract_y
_atom_site_fract_z
_atom_site_occupancy
_atom_site_U_iso_or_equiv
Cl3 Cl-1 0.58392 0.08023 0.9613 1 0.0
Cs1 Cs+1 0.22858 0.25 0.09477 1 0.0
Cl1 Cl-1 0.98819 0.25 0.9924 1 0.0
Pd1 Pd+2 0.45086 0.08393 0.76896 1 0.0
Cl2 Cl-1 0.31915 0.07434 0.5986 1 0.0
